data_2207544
loop_
_publ_author_name
'Li, Yu-Guang'
'Zhu, Hai-Liang'
'Song, Yu'
'Ng, Seik Weng'

_publ_section_title
;
 Bis[bis(4-aminopyridine-\k<i>N</i>^1^)silver(I)] terephthalate
 decahydrate
;
_journal_coeditor_code HB6298
_journal_issue 12
_journal_name_full 'Acta Crystallographica Section E'
_journal_page_first m2564
_journal_page_last m2565
_journal_paper_doi 10.1107/S160053680503597X
_journal_volume 61
_journal_year 2005
_chemical_formula_iupac '[Ag (C5 H6 N2)2]2 (C8 H4 O4), 10H2 O'
_chemical_formula_moiety '2C10 H12 Ag N4 +, C8 H4 O4 2-, 10H2 O'
_chemical_formula_sum 'C28 H48 Ag2 N8 O14'
_chemical_formula_weight 936.48
_chemical_name_systematic
;
Bis[bis(4-aminopyridine-\kN^1^)silver(I)] terephthalate decahydrate
;
_space_group_IT_number 2
_symmetry_cell_setting triclinic
_symmetry_space_group_name_Hall '-P 1'
_symmetry_space_group_name_H-M 'P -1'
_atom_sites_solution_hydrogens mixed
_atom_sites_solution_primary direct
_atom_sites_solution_secondary difmap
_audit_creation_method SHELXL-97
_cell_angle_alpha 113.6850(10)
_cell_angle_beta 93.4180(10)
_cell_angle_gamma 95.9060(10)
_cell_formula_units_Z 1
_cell_length_a 9.1463(5)
_cell_length_b 10.7369(6)
_cell_length_c 10.9623(7)
_cell_measurement_reflns_used 3817
_cell_measurement_temperature 295(2)
_cell_measurement_theta_max 28.1
_cell_measurement_theta_min 2.4
_cell_volume 974.58(10)
_computing_cell_refinement 'SAINT (Bruker, 2003)'
_computing_data_collection 'SMART (Bruker, 2003)'
_computing_data_reduction SAINT
_computing_molecular_graphics 'ORTEPII (Johnson, 1976)'
_computing_publication_material SHELXL97
_computing_structure_refinement 'SHELXL97 (Sheldrick, 1997)'
_computing_structure_solution 'SHELXS97 (Sheldrick, 1997)'
_diffrn_ambient_temperature 295(2)
_diffrn_measured_fraction_theta_full 0.96
_diffrn_measured_fraction_theta_max 0.96
_diffrn_measurement_device_type 'Bruker SMART APEX area-detector'
_diffrn_measurement_method '\f and \w'
_diffrn_radiation_monochromator graphite
_diffrn_radiation_source 'fine-focus sealed tube'
_diffrn_radiation_type MoK\a
_diffrn_radiation_wavelength 0.71073
_diffrn_reflns_av_R_equivalents 0.018
_diffrn_reflns_av_sigmaI/netI 0.033
_diffrn_reflns_limit_h_max 9
_diffrn_reflns_limit_h_min -11
_diffrn_reflns_limit_k_max 12
_diffrn_reflns_limit_k_min -13
_diffrn_reflns_limit_l_max 12
_diffrn_reflns_limit_l_min -14
_diffrn_reflns_number 6098
_diffrn_reflns_theta_full 27.5
_diffrn_reflns_theta_max 27.5
_diffrn_reflns_theta_min 2.0
_diffrn_standards_decay_% 0
_diffrn_standards_interval_count 0
_diffrn_standards_interval_time 0
_diffrn_standards_number 0
_exptl_absorpt_coefficient_mu 1.076
_exptl_absorpt_correction_T_max 0.814
_exptl_absorpt_correction_T_min 0.625
_exptl_absorpt_correction_type multi-scan
_exptl_absorpt_process_details '(SADABS; Sheldrick, 1996)'
_exptl_crystal_colour Colorless
_exptl_crystal_density_diffrn 1.596
_exptl_crystal_density_method 'not measured'
_exptl_crystal_description Block
_exptl_crystal_F_000 478
_exptl_crystal_size_max 0.30
_exptl_crystal_size_mid 0.20
_exptl_crystal_size_min 0.20
_refine_diff_density_max 0.49
_refine_diff_density_min -0.45
_refine_ls_extinction_coef 0.029(2)
_refine_ls_extinction_expression Fc^*^=kFc[1+0.001xFc^2^\l^3^/sin(2\q)]^-1/4^
_refine_ls_extinction_method SHELXL97
_refine_ls_goodness_of_fit_ref 1.12
_refine_ls_hydrogen_treatment mixed
_refine_ls_matrix_type full
_refine_ls_number_parameters 292
_refine_ls_number_reflns 4294
_refine_ls_number_restraints 14
_refine_ls_restrained_S_all 1.12
_refine_ls_R_factor_all 0.036
_refine_ls_R_factor_gt 0.032
_refine_ls_shift/su_max 0.001
_refine_ls_shift/su_mean 0.000
_refine_ls_structure_factor_coef Fsqd
_refine_ls_weighting_details 'calc w = 1/[\s^2^(Fo^2^)+(0.0673P)^2^+0.0987P] where P = (Fo^2^+2Fc^2^)/3'
_refine_ls_weighting_scheme calc
_refine_ls_wR_factor_gt 0.095
_refine_ls_wR_factor_ref 0.109
_reflns_number_gt 3955
_reflns_number_total 4294
_reflns_threshold_expression I>2\s(I)
_cod_data_source_file hb6298.cif
_cod_data_source_block I
_cod_depositor_comments
;
The following automatic conversions were performed:
'_symmetry_cell_setting' value 'Triclinic' changed to 'triclinic'
according to '/home/saulius/struct/CIF-dictionaries/cif_core.dic'
dictionary named 'cif_core.dic' version 2.4.1 from 2010-06-29.

Automatic conversion script
Id: cif_fix_enum 1527 2010-12-29 10:47:43Z saulius 

The following automatic conversions were performed:

'_symmetry_cell_setting' value 'Triclinic' changed to 'triclinic'
according to /home/saulius/struct/CIF-dictionaries/cif_core.dic
dictionary named 'cif_core.dic' version 2.4.1 from 2010-06-29.

Automatic conversion script
Id: cif_fix_values 1715 2011-07-08 13:25:40Z adriana 

The following automatic conversions were performed:

'_atom_sites_solution_hydrogens' value 'difmap and geom' was changed
to 'mixed'.

Automatic conversion script
Id: cif_fix_values 6452 2018-10-05 10:23:21Z andrius 
;
_cod_original_cell_volume 974.60(10)
_cod_database_code 2207544
_cod_database_fobs_code 2207544

loop_
_symmetry_equiv_pos_as_xyz
'x, y, z'
'-x, -y, -z'

loop_
_atom_site_label
_atom_site_fract_x
_atom_site_fract_y
_atom_site_fract_z
_atom_site_U_iso_or_equiv
_atom_site_adp_type
_atom_site_calc_flag
_atom_site_refinement_flags
_atom_site_occupancy
_atom_site_type_symbol
Ag1 0.46403(2) 0.27141(2) 0.29765(2) 0.0542(2) Uani d . 1 Ag
O1 0.4018(2) 0.1967(2) 0.6807(2) 0.0403(4) Uani d . 1 O
O2 0.6429(2) 0.2177(2) 0.7348(2) 0.0488(4) Uani d . 1 O
O1w -0.0688(2) 0.9168(2) 0.6409(2) 0.0541(5) Uani d D 1 O
O2w -0.3595(2) 0.9397(2) 0.5970(2) 0.0488(4) Uani d D 1 O
O3w 0.1013(2) 0.1597(2) 0.6471(2) 0.0492(4) Uani d D 1 O
O4w -0.0697(2) 0.3280(2) 0.8240(2) 0.0523(5) Uani d D 1 O
O5w 0.0195(3) 0.3774(2) 1.0951(2) 0.0599(5) Uani d D 1 O
N1 0.3337(2) 0.4140(2) 0.4203(2) 0.0426(5) Uani d . 1 N
N2 0.0754(3) 0.6860(2) 0.6698(2) 0.0464(5) Uani d D 1 N
N3 0.6027(2) 0.1426(2) 0.1700(2) 0.0438(5) Uani d . 1 N
N4 0.8458(4) -0.1277(3) -0.1000(3) 0.0610(7) Uani d D 1 N
C1 0.2889(3) 0.5175(3) 0.3944(3) 0.0494(6) Uani d . 1 C
C2 0.2066(3) 0.6110(3) 0.4741(3) 0.0462(6) Uani d . 1 C
C3 0.1600(3) 0.6010(2) 0.5900(2) 0.0370(5) Uani d . 1 C
C4 0.2110(3) 0.4955(3) 0.6189(3) 0.0441(5) Uani d . 1 C
C5 0.2939(3) 0.4088(3) 0.5351(3) 0.0461(6) Uani d . 1 C
C6 0.6447(3) 0.0340(3) 0.1874(3) 0.0477(6) Uani d . 1 C
C7 0.7274(3) -0.0549(3) 0.1032(3) 0.0456(6) Uani d . 1 C
C8 0.7721(3) -0.0383(3) -0.0102(2) 0.0410(5) Uani d . 1 C
C9 0.7307(3) 0.0775(3) -0.0257(3) 0.0470(6) Uani d . 1 C
C10 0.6476(3) 0.1616(3) 0.0638(3) 0.0467(6) Uani d . 1 C
C11 0.5192(2) 0.2567(2) 0.7570(2) 0.0307(4) Uani d . 1 C
C12 0.5092(2) 0.3836(2) 0.8828(2) 0.0299(4) Uani d . 1 C
C13 0.3742(2) 0.4279(2) 0.9156(2) 0.0393(5) Uani d . 1 C
C14 0.3652(3) 0.5438(2) 1.0315(2) 0.0416(5) Uani d . 1 C
H1 0.3158 0.5259 0.3173 0.059 Uiso calc R 1 H
H2 0.1814 0.6814 0.4516 0.055 Uiso calc R 1 H
H4 0.1875 0.4854 0.6961 0.053 Uiso calc R 1 H
H5 0.3257 0.3407 0.5580 0.055 Uiso calc R 1 H
H6 0.6160 0.0188 0.2608 0.057 Uiso calc R 1 H
H7 0.7545 -0.1275 0.1211 0.055 Uiso calc R 1 H
H9 0.7598 0.0969 -0.0967 0.056 Uiso calc R 1 H
H10 0.6208 0.2366 0.0500 0.056 Uiso calc R 1 H
H13 0.2885 0.3796 0.8594 0.047 Uiso calc R 1 H
H14 0.2737 0.5728 1.0516 0.050 Uiso calc R 1 H
H2n1 0.045(4) 0.749(3) 0.651(3) 0.050(10) Uiso d D 1 H
H2n2 0.049(3) 0.673(4) 0.737(2) 0.050(10) Uiso d D 1 H
H4n1 0.864(5) -0.195(3) -0.081(5) 0.090(10) Uiso d D 1 H
H4n2 0.882(4) -0.096(4) -0.152(4) 0.080(10) Uiso d D 1 H
H1w1 -0.158(2) 0.925(3) 0.626(3) 0.050(10) Uiso d D 1 H
H1w2 -0.013(3) 0.990(2) 0.653(4) 0.070(10) Uiso d D 1 H
H2w1 -0.384(4) 0.909(3) 0.5130(10) 0.070(10) Uiso d D 1 H
H2w2 -0.358(3) 1.0250(10) 0.626(3) 0.050(10) Uiso d D 1 H
H3w1 0.1940(10) 0.174(4) 0.666(4) 0.090(10) Uiso d D 1 H
H3w2 0.077(4) 0.146(4) 0.567(2) 0.070(10) Uiso d D 1 H
H4w1 -0.157(2) 0.291(3) 0.789(3) 0.060(10) Uiso d D 1 H
H4w2 -0.009(3) 0.279(3) 0.778(3) 0.060(10) Uiso d D 1 H
H5w1 -0.017(4) 0.358(4) 1.017(2) 0.070(10) Uiso d D 1 H
H5w2 0.034(4) 0.4630(10) 1.118(4) 0.070(10) Uiso d D 1 H

loop_
_atom_site_aniso_label
_atom_site_aniso_U_11
_atom_site_aniso_U_22
_atom_site_aniso_U_33
_atom_site_aniso_U_12
_atom_site_aniso_U_13
_atom_site_aniso_U_23
Ag1 0.0469(2) 0.0465(2) 0.0552(2) 0.01130(10) 0.01210(10) 0.00450(10)
O1 0.0400(10) 0.0380(10) 0.0310(10) 0.0060(10) -0.0010(10) 0.0020(10)
O2 0.0400(10) 0.0400(10) 0.0470(10) 0.0120(10) 0.0050(10) -0.0050(10)
O1w 0.0490(10) 0.0480(10) 0.0660(10) 0.0060(10) -0.0010(10) 0.0240(10)
O2w 0.0620(10) 0.0390(10) 0.0390(10) 0.0160(10) 0.0050(10) 0.0070(10)
O3w 0.0390(10) 0.0590(10) 0.0430(10) 0.0060(10) 0.0080(10) 0.0140(10)
O4w 0.0410(10) 0.0550(10) 0.0440(10) 0.0070(10) 0.0050(10) 0.0030(10)
O5w 0.0750(10) 0.0520(10) 0.0510(10) 0.0030(10) 0.0010(10) 0.0210(10)
N1 0.0420(10) 0.0370(10) 0.0440(10) 0.0090(10) 0.0080(10) 0.0110(10)
N2 0.0490(10) 0.0430(10) 0.0460(10) 0.0150(10) 0.0090(10) 0.0140(10)
N3 0.0400(10) 0.0410(10) 0.0460(10) 0.0060(10) 0.0080(10) 0.0120(10)
N4 0.077(2) 0.060(2) 0.0530(10) 0.0300(10) 0.0260(10) 0.0230(10)
C1 0.056(2) 0.053(2) 0.0460(10) 0.0120(10) 0.0130(10) 0.0250(10)
C2 0.055(2) 0.0450(10) 0.0470(10) 0.0140(10) 0.0080(10) 0.0250(10)
C3 0.0350(10) 0.0340(10) 0.0390(10) 0.0040(10) -0.0010(10) 0.0120(10)
C4 0.0530(10) 0.0410(10) 0.0440(10) 0.0120(10) 0.0090(10) 0.0220(10)
C5 0.0500(10) 0.0380(10) 0.055(2) 0.0120(10) 0.0070(10) 0.0220(10)
C6 0.053(2) 0.0460(10) 0.0470(10) 0.0060(10) 0.0130(10) 0.0200(10)
C7 0.053(2) 0.0440(10) 0.0450(10) 0.0120(10) 0.0100(10) 0.0220(10)
C8 0.0420(10) 0.0400(10) 0.0380(10) 0.0070(10) 0.0040(10) 0.0130(10)
C9 0.058(2) 0.0470(10) 0.0410(10) 0.0100(10) 0.0090(10) 0.0210(10)
C10 0.0490(10) 0.0420(10) 0.052(2) 0.0090(10) 0.0030(10) 0.0220(10)
C11 0.0360(10) 0.0250(10) 0.0260(10) 0.0050(10) 0.0030(10) 0.0060(10)
C12 0.0360(10) 0.0250(10) 0.0260(10) 0.0070(10) 0.0040(10) 0.0070(10)
C13 0.0300(10) 0.0370(10) 0.0370(10) 0.0060(10) -0.0020(10) 0.0010(10)
C14 0.0320(10) 0.0380(10) 0.0420(10) 0.0100(10) 0.0040(10) 0.0020(10)

loop_
_atom_type_symbol
_atom_type_description
_atom_type_scat_dispersion_real
_atom_type_scat_dispersion_imag
_atom_type_scat_source
C C 0.0033 0.0016 'International Tables Vol C Tables 4.2.6.8 and 6.1.1.4'
H H 0.0000 0.0000 'International Tables Vol C Tables 4.2.6.8 and 6.1.1.4'
N N 0.0061 0.0033 'International Tables Vol C Tables 4.2.6.8 and 6.1.1.4'
O O 0.0106 0.0060 'International Tables Vol C Tables 4.2.6.8 and 6.1.1.4'
Ag Ag -0.8971 1.1015 'International Tables Vol C Tables 4.2.6.8 and 6.1.1.4'

loop_
_geom_angle_atom_site_label_1
_geom_angle_atom_site_label_2
_geom_angle_atom_site_label_3
_geom_angle_site_symmetry_1
_geom_angle
_geom_angle_publ_flag
N1 Ag1 N3 . 174.90(10) y
C1 N1 C5 . 115.2(2) no
C1 N1 Ag1 . 124.0(2) no
C5 N1 Ag1 . 120.8(2) no
C10 N3 C6 . 116.4(2) no
C10 N3 Ag1 . 121.6(2) no
C6 N3 Ag1 . 121.9(2) no
N1 C1 C2 . 124.3(2) no
C1 C2 C3 . 120.2(2) no
N2 C3 C2 . 123.3(2) no
N2 C3 C4 . 121.4(2) no
C2 C3 C4 . 115.3(2) no
C5 C4 C3 . 120.3(2) no
N1 C5 C4 . 124.6(2) no
N3 C6 C7 . 123.4(2) no
C6 C7 C8 . 120.8(2) no
N4 C8 C7 . 122.9(2) no
N4 C8 C9 . 121.8(2) no
C7 C8 C9 . 115.3(2) no
C10 C9 C8 . 120.1(2) no
N3 C10 C9 . 124.0(2) no
O2 C11 O1 . 123.8(2) no
O2 C11 C12 . 118.4(2) no
O1 C11 C12 . 117.8(2) no
C14 C12 C13 2_667 118.6(2) no
C14 C12 C11 2_667 120.5(2) no
C13 C12 C11 . 120.9(2) no
C12 C13 C14 . 120.8(2) no
C12 C14 C13 2_667 120.6(2) no
H1w1 O1w H1w2 . 110(3) no
H2w1 O2w H2w2 . 106(3) no
H3w1 O3w H3w2 . 111(4) no
H4w1 O4w H4w2 . 109(3) no
H5w1 O5w H5w2 . 96(4) no
C3 N2 H2n1 . 120(2) no
C3 N2 H2n2 . 118(2) no
H2n1 N2 H2n2 . 121(3) no
C8 N4 H4n1 . 114(3) no
C8 N4 H4n2 . 112(3) no
H4n1 N4 H4n2 . 133(4) no
N1 C1 H1 . 117.9 no
C2 C1 H1 . 117.9 no
C1 C2 H2 . 119.9 no
C3 C2 H2 . 119.9 no
C5 C4 H4 . 119.8 no
C3 C4 H4 . 119.8 no
N1 C5 H5 . 117.7 no
C4 C5 H5 . 117.7 no
N3 C6 H6 . 118.3 no
C7 C6 H6 . 118.3 no
C6 C7 H7 . 119.6 no
C8 C7 H7 . 119.6 no
C10 C9 H9 . 120.0 no
C8 C9 H9 . 120.0 no
N3 C10 H10 . 118.0 no
C9 C10 H10 . 118.0 no
C12 C13 H13 . 119.6 no
C14 C13 H13 . 119.6 no
C12 C14 H14 2_667 119.7 no
C13 C14 H14 . 119.7 no

loop_
_geom_bond_atom_site_label_1
_geom_bond_atom_site_label_2
_geom_bond_site_symmetry_2
_geom_bond_distance
_geom_bond_publ_flag
Ag1 N1 . 2.118(2) y
Ag1 N3 . 2.121(2) y
O1 C11 . 1.259(3) no
O2 C11 . 1.250(3) no
N1 C1 . 1.348(3) no
N1 C5 . 1.351(4) no
N2 C3 . 1.335(3) no
N3 C10 . 1.340(4) no
N3 C6 . 1.344(4) no
N4 C8 . 1.341(4) no
C1 C2 . 1.366(4) no
C2 C3 . 1.404(4) no
C3 C4 . 1.408(3) no
C4 C5 . 1.352(4) no
C6 C7 . 1.364(4) no
C7 C8 . 1.402(3) no
C8 C9 . 1.406(4) no
C9 C10 . 1.369(4) no
C11 C12 . 1.516(3) no
C12 C14 2_667 1.381(3) no
C12 C13 . 1.385(3) no
C13 C14 . 1.391(3) no
C14 C12 2_667 1.381(3) no
O1w H1w1 . 0.840(10) no
O1w H1w2 . 0.850(10) no
O2w H2w1 . 0.850(10) no
O2w H2w2 . 0.840(10) no
O3w H3w1 . 0.850(10) no
O3w H3w2 . 0.850(10) no
O4w H4w1 . 0.850(10) no
O4w H4w2 . 0.840(10) no
O5w H5w1 . 0.840(10) no
O5w H5w2 . 0.840(10) no
N2 H2n1 . 0.850(10) no
N2 H2n2 . 0.850(10) no
N4 H4n1 . 0.860(10) no
N4 H4n2 . 0.840(10) no
C1 H1 . 0.93 no
C2 H2 . 0.93 no
C4 H4 . 0.93 no
C5 H5 . 0.93 no
C6 H6 . 0.93 no
C7 H7 . 0.93 no
C9 H9 . 0.93 no
C10 H10 . 0.93 no
C13 H13 . 0.93 no
C14 H14 . 0.93 no

loop_
_geom_hbond_atom_site_label_D
_geom_hbond_atom_site_label_H
_geom_hbond_atom_site_label_A
_geom_hbond_site_symmetry_A
_geom_hbond_distance_DH
_geom_hbond_distance_HA
_geom_hbond_distance_DA
_geom_hbond_angle_DHA
_geom_hbond_publ_flag
N2 H2n1 O1w . 0.850(10) 2.210(10) 3.039(3) 166(3) yes
N2 H2n2 O5w 2_567 0.850(10) 2.220(10) 3.068(3) 176(3) yes
N4 H4n1 O5w 2_656 0.860(10) 2.28(2) 3.081(4) 155(4) yes
N4 H4n2 O1w 1_644 0.840(10) 2.40(2) 3.191(4) 158(4) yes
O1w H1w1 O2w . 0.840(10) 1.890(10) 2.727(3) 178(3) yes
O1w H1w2 O3w 1_565 0.850(10) 2.040(10) 2.870(3) 169(4) yes
O2w H2w1 O1 2_566 0.850(10) 1.950(10) 2.778(2) 164(3) yes
O2w H2w2 O2 1_465 0.840(10) 1.920(10) 2.748(3) 165(3) yes
O3w H3w1 O1 . 0.850(10) 1.880(10) 2.718(3) 172(4) yes
O3w H3w2 O1w 2_566 0.850(10) 2.09(2) 2.913(3) 164(4) yes
O4w H4w1 O2 1_455 0.850(10) 1.880(10) 2.718(3) 172(4) yes
O4w H4w2 O3w . 0.840(10) 1.920(10) 2.757(3) 170(3) yes
O5w H5w1 O4w . 0.840(10) 2.030(10) 2.853(3) 170(4) yes
O5w H5w2 O4w 2_567 0.840(10) 2.060(10) 2.898(3) 180(4) yes

loop_
_geom_torsion_atom_site_label_1
_geom_torsion_atom_site_label_2
_geom_torsion_atom_site_label_3
_geom_torsion_atom_site_label_4
_geom_torsion_site_symmetry_1
_geom_torsion_site_symmetry_4
_geom_torsion
_geom_torsion_publ_flag
C5 N1 C1 C2 . . -1.3(4) no
Ag1 N1 C1 C2 . . -179.0(2) no
N1 C1 C2 C3 . . -1.6(5) no
C1 C2 C3 N2 . . -177.8(3) no
C1 C2 C3 C4 . . 3.4(4) no
N2 C3 C4 C5 . . 178.6(3) no
C2 C3 C4 C5 . . -2.6(4) no
C1 N1 C5 C4 . . 2.2(4) no
Ag1 N1 C5 C4 . . -179.9(2) no
C3 C4 C5 N1 . . -0.3(4) no
C10 N3 C6 C7 . . -0.6(4) no
Ag1 N3 C6 C7 . . 176.5(2) no
N3 C6 C7 C8 . . -1.0(4) no
C6 C7 C8 N4 . . -175.9(3) no
C6 C7 C8 C9 . . 2.5(4) no
N4 C8 C9 C10 . . 176.0(3) no
C7 C8 C9 C10 . . -2.4(4) no
C6 N3 C10 C9 . . 0.6(4) no
Ag1 N3 C10 C9 . . -176.5(2) no
C8 C9 C10 N3 . . 1.0(4) no
O2 C11 C12 C14 . 2_667 1.8(3) no
O1 C11 C12 C14 . 2_667 -178.2(2) no
O2 C11 C12 C13 . . -177.0(2) no
O1 C11 C12 C13 . . 3.0(3) no
C14 C12 C13 C14 2_667 . 0.7(4) no
C11 C12 C13 C14 . . 179.5(2) no
C12 C13 C14 C12 . 2_667 -0.7(4) no
